data_7046687
loop_
_publ_author_name
'Hinz, Alexander'
'Goicoechea, Jose M.'

_publ_section_title
;
 The heterocubane [TerSnAs]<sub>4</sub>.
;
_journal_issue 27
_journal_name_full 'Dalton transactions (Cambridge, England : 2003)'
_journal_page_first 8879
_journal_page_last 8883
_journal_paper_doi 10.1039/c8dt01993b
_journal_volume 47
_journal_year 2018
_chemical_formula_moiety 'C96 H100 Sn4 P4, C4 H10 O'
_chemical_formula_sum 'C100 H110 O P4 Sn4'
_chemical_formula_weight 1926.51
_chemical_name_systematic
;
 [P4Sn4(Ter)4]*OEt2
;
_space_group_crystal_system monoclinic
_space_group_IT_number 14
_space_group_name_Hall '-P 2yn'
_space_group_name_H-M_alt 'P 1 21/n 1'
_symmetry_space_group_name_Hall '-P 2yn'
_symmetry_space_group_name_H-M 'P 1 21/n 1'
_atom_sites_solution_hydrogens geom
_audit_creation_method SHELXL-2018/1
_audit_update_record
;
2018-05-17 deposited with the CCDC.
2018-06-13 downloaded from the CCDC.
;
_cell_angle_alpha 90
_cell_angle_beta 95.234(2)
_cell_angle_gamma 90
_cell_formula_units_Z 4
_cell_length_a 13.6543(2)
_cell_length_b 15.3818(3)
_cell_length_c 42.7159(9)
_cell_measurement_reflns_used 16576
_cell_measurement_temperature 150(2)
_cell_measurement_theta_max 76.1661
_cell_measurement_theta_min 3.0525
_cell_volume 8934.1(3)
_computing_cell_refinement
;
CrysAlisPro, Oxford Diffraction Ltd.,
Version 1.171.35.21 (release 20-01-2012 CrysAlis171 .NET)
(compiled Jan 23 2012,18:06:46)
;
_computing_data_collection
;
CrysAlisPro, Oxford Diffraction Ltd.,
Version 1.171.35.21 (release 20-01-2012 CrysAlis171 .NET)
(compiled Jan 23 2012,18:06:46)
;
_computing_data_reduction
;
CrysAlisPro, Oxford Diffraction Ltd.,
Version 1.171.35.21 (release 20-01-2012 CrysAlis171 .NET)
(compiled Jan 23 2012,18:06:46)
;
_computing_structure_refinement 'SHELXL-2018/1 (Sheldrick, 2018)'
_computing_structure_solution 'SHELXS-97 (Sheldrick, 1990)'
_diffrn_ambient_temperature 150(2)
_diffrn_detector_area_resol_mean 10.4102
_diffrn_measured_fraction_theta_full 0.998
_diffrn_measured_fraction_theta_max 0.982
_diffrn_measurement_device_type 'SuperNova, Dual, Cu at zero, Atlas'
_diffrn_measurement_method '\w scans'
_diffrn_radiation_monochromator mirror
_diffrn_radiation_source 'SuperNova (Cu) X-ray Source'
_diffrn_radiation_type CuK\a
_diffrn_radiation_wavelength 1.54184
_diffrn_reflns_av_R_equivalents 0.0583
_diffrn_reflns_av_unetI/netI 0.0621
_diffrn_reflns_Laue_measured_fraction_full 0.998
_diffrn_reflns_Laue_measured_fraction_max 0.982
_diffrn_reflns_limit_h_max 17
_diffrn_reflns_limit_h_min -11
_diffrn_reflns_limit_k_max 19
_diffrn_reflns_limit_k_min -18
_diffrn_reflns_limit_l_max 53
_diffrn_reflns_limit_l_min -53
_diffrn_reflns_number 55508
_diffrn_reflns_point_group_measured_fraction_full 0.998
_diffrn_reflns_point_group_measured_fraction_max 0.982
_diffrn_reflns_theta_full 67.684
_diffrn_reflns_theta_max 76.360
_diffrn_reflns_theta_min 3.055
_exptl_absorpt_coefficient_mu 9.818
_exptl_absorpt_correction_T_max 1.00000
_exptl_absorpt_correction_T_min 0.61604
_exptl_absorpt_correction_type multi-scan
_exptl_absorpt_process_details
;
CrysAlisPro, Agilent Technologies,
Version 1.171.35.21 (release 20-01-2012 CrysAlis171 .NET)
(compiled Jan 23 2012,18:06:46)
Empirical absorption correction using spherical harmonics,
 implemented in SCALE3 ABSPACK scaling algorithm.
;
_exptl_crystal_colour red
_exptl_crystal_density_diffrn 1.432
_exptl_crystal_description block
_exptl_crystal_F_000 3912
_exptl_crystal_size_max 0.120
_exptl_crystal_size_mid 0.080
_exptl_crystal_size_min 0.050
_refine_diff_density_max 1.783
_refine_diff_density_min -1.482
_refine_diff_density_rms 0.123
_refine_ls_extinction_method none
_refine_ls_goodness_of_fit_ref 1.107
_refine_ls_hydrogen_treatment constr
_refine_ls_matrix_type full
_refine_ls_number_parameters 1270
_refine_ls_number_reflns 18413
_refine_ls_number_restraints 1487
_refine_ls_restrained_S_all 1.065
_refine_ls_R_factor_all 0.0922
_refine_ls_R_factor_gt 0.0734
_refine_ls_shift/su_max 0.001
_refine_ls_shift/su_mean 0.000
_refine_ls_structure_factor_coef Fsqd
_refine_ls_weighting_details 'w=1/[\s^2^(Fo^2^)+(0.0370P)^2^+65.1260P] where P=(Fo^2^+2Fc^2^)/3'
_refine_ls_weighting_scheme calc
_refine_ls_wR_factor_gt 0.1689
_refine_ls_wR_factor_ref 0.1765
_reflns_Friedel_coverage 0.000
_reflns_number_gt 14645
_reflns_number_total 18413
_reflns_threshold_expression 'I > 2\s(I)'
_cod_data_source_file c8dt01993b2.cif
_cod_data_source_block AH425C_5
_cod_depositor_comments 'Adding full bibliography for 7046685--7046689.cif.'
_cod_database_code 7046687
_shelx_shelxl_version_number 2018/1
_shelx_space_group_comment
;
The symmetry employed for this shelxl refinement is uniquely defined
by the following loop, which should always be used as a source of
symmetry information in preference to the above space-group names.
They are only intended as comments.
;
_shelx_estimated_absorpt_t_min 0.385
_shelx_estimated_absorpt_t_max 0.640

loop_
_space_group_symop_operation_xyz
'x, y, z'
'-x+1/2, y+1/2, -z+1/2'
'-x, -y, -z'
'x-1/2, -y-1/2, z-1/2'

loop_
_atom_site_label
_atom_site_type_symbol
_atom_site_fract_x
_atom_site_fract_y
_atom_site_fract_z
_atom_site_U_iso_or_equiv
_atom_site_adp_type
_atom_site_occupancy
_atom_site_site_symmetry_order
_atom_site_calc_flag
_atom_site_refinement_flags_posn
_atom_site_refinement_flags_adp
_atom_site_refinement_flags_occupancy
_atom_site_disorder_assembly
_atom_site_disorder_group
Sn1 Sn 0.70433(3) 0.69739(3) 0.35179(2) 0.03843(12) Uani 1 1 d . . . . .
Sn2 Sn 0.51987(3) 0.74522(4) 0.39784(2) 0.04081(12) Uani 1 1 d . . . . .
P1 P 0.47936(13) 0.70315(13) 0.31340(4) 0.0376(4) Uani 1 1 d . U . . .
P2 P 0.44717(14) 0.63542(15) 0.35644(5) 0.0451(4) Uani 1 1 d . . . . .
P3 P 0.56766(14) 0.58970(13) 0.33106(5) 0.0415(4) Uani 1 1 d . . . . .
P4 P 0.70010(16) 0.6975(2) 0.41113(6) 0.0715(8) Uani 1 1 d . . . . .
Sn3 Sn 0.82570(6) 0.83996(6) 0.41045(2) 0.0313(3) Uani 0.4977(15) 1 d . U P A 1
Sn4 Sn 0.64208(9) 0.85976(6) 0.36725(3) 0.0317(2) Uani 0.4977(15) 1 d . U P A 1
Sn3A Sn 0.72799(7) 0.84237(6) 0.41123(2) 0.0386(3) Uani 0.5023(15) 1 d . U P A 2
Sn4A Sn 0.60524(10) 0.87551(7) 0.35407(3) 0.0419(3) Uani 0.5023(15) 1 d . U P A 2
C1 C 0.8437(5) 0.6651(4) 0.33328(18) 0.0360(15) Uani 1 1 d . U . . .
C2 C 0.8956(5) 0.5874(5) 0.3410(2) 0.0421(17) Uani 1 1 d . U . . .
C3 C 0.9808(6) 0.5683(5) 0.3266(2) 0.054(2) Uani 1 1 d . U . . .
H3 H 1.015863 0.516330 0.332044 0.065 Uiso 1 1 calc R U . . .
C4 C 1.0152(6) 0.6238(6) 0.3045(3) 0.059(2) Uani 1 1 d . U . . .
H4 H 1.072579 0.609197 0.294605 0.071 Uiso 1 1 calc R U . . .
C5 C 0.9661(6) 0.6998(5) 0.2970(2) 0.0490(19) Uani 1 1 d . U . . .
H5 H 0.990082 0.737980 0.281943 0.059 Uiso 1 1 calc R U . . .
C6 C 0.8815(5) 0.7215(5) 0.31111(18) 0.0382(15) Uani 1 1 d . U . . .
C7 C 0.8650(6) 0.5247(5) 0.3652(2) 0.0449(17) Uani 1 1 d . U . . .
C8 C 0.8086(6) 0.4521(5) 0.3554(2) 0.0477(18) Uani 1 1 d . U . . .
C9 C 0.7891(7) 0.3912(6) 0.3782(2) 0.060(2) Uani 1 1 d . U . . .
H9 H 0.752196 0.341007 0.371706 0.072 Uiso 1 1 calc R U . . .
C10 C 0.8198(9) 0.3997(7) 0.4094(3) 0.070(3) Uani 1 1 d . U . . .
C11 C 0.8741(8) 0.4737(7) 0.4181(2) 0.065(3) Uani 1 1 d . U . . .
H11 H 0.895696 0.481874 0.439674 0.078 Uiso 1 1 calc R U . . .
C12 C 0.8983(7) 0.5364(5) 0.3966(2) 0.054(2) Uani 1 1 d . U . . .
C13 C 0.7738(7) 0.4378(6) 0.3214(2) 0.054(2) Uani 1 1 d . U . . .
H13A H 0.761234 0.494072 0.311025 0.081 Uiso 1 1 calc R U . . .
H13B H 0.712997 0.403534 0.319861 0.081 Uiso 1 1 calc R U . . .
H13C H 0.824363 0.406412 0.311032 0.081 Uiso 1 1 calc R U . . .
C14 C 0.8063(12) 0.3299(8) 0.4333(3) 0.103(5) Uani 1 1 d . U . . .
H14A H 0.864070 0.291829 0.435118 0.154 Uiso 1 1 calc R U . . .
H14B H 0.747581 0.295630 0.426549 0.154 Uiso 1 1 calc R U . . .
H14C H 0.798344 0.356717 0.453693 0.154 Uiso 1 1 calc R U . . .
C15 C 0.9611(7) 0.6123(6) 0.4076(3) 0.066(3) Uani 1 1 d . U . . .
H15A H 1.023798 0.609458 0.398126 0.098 Uiso 1 1 calc R U . . .
H15B H 0.973495 0.610616 0.430527 0.098 Uiso 1 1 calc R U . . .
H15C H 0.927142 0.666498 0.401230 0.098 Uiso 1 1 calc R U . . .
C16 C 0.8316(5) 0.8061(5) 0.30347(18) 0.0407(16) Uani 1 1 d . U . . .
C17 C 0.7534(6) 0.8131(5) 0.28057(19) 0.0449(17) Uani 1 1 d . U . . .
C18 C 0.7082(7) 0.8933(6) 0.2742(2) 0.0508(19) Uani 1 1 d . U . . .
H18 H 0.656690 0.897567 0.257714 0.061 Uiso 1 1 calc R U . . .
C19 C 0.7368(6) 0.9662(5) 0.2912(2) 0.0502(19) Uani 1 1 d . U . . .
C20 C 0.8156(6) 0.9592(5) 0.3139(2) 0.0475(18) Uani 1 1 d . U . . .
H20 H 0.837171 1.009229 0.325601 0.057 Uiso 1 1 calc R U . . .
C21 C 0.8635(5) 0.8814(5) 0.3198(2) 0.0448(18) Uani 1 1 d . U . . .
C22 C 0.7146(7) 0.7332(7) 0.2625(2) 0.064(2) Uani 1 1 d . U . . .
H22A H 0.679182 0.751159 0.242614 0.096 Uiso 1 1 calc R U . . .
H22B H 0.669851 0.701322 0.275094 0.096 Uiso 1 1 calc R U . . .
H22C H 0.769776 0.695534 0.258323 0.096 Uiso 1 1 calc R U . . .
C23 C 0.6861(7) 1.0533(6) 0.2855(3) 0.067(3) Uani 1 1 d . U . . .
H23A H 0.734879 1.100065 0.288185 0.101 Uiso 1 1 calc R U . . .
H23B H 0.636721 1.061119 0.300509 0.101 Uiso 1 1 calc R U . . .
H23C H 0.653933 1.054942 0.264015 0.101 Uiso 1 1 calc R U . . .
C24 C 0.9537(8) 0.8793(6) 0.3429(3) 0.093(4) Uani 1 1 d . U . . .
H24A H 1.011810 0.867826 0.331689 0.139 Uiso 1 1 calc R U . . .
H24B H 0.946659 0.833242 0.358397 0.139 Uiso 1 1 calc R U . . .
H24C H 0.961212 0.935490 0.353676 0.139 Uiso 1 1 calc R U . . .
C25 C 0.7991(5) 0.9162(5) 0.45252(16) 0.0377(15) Uani 1 1 d . U . . .
C26 C 0.8064(5) 0.8815(5) 0.48343(17) 0.0419(16) Uani 1 1 d . U . . .
C27 C 0.8087(5) 0.9377(6) 0.50895(18) 0.0455(18) Uani 1 1 d . U . . .
H27 H 0.812564 0.914215 0.529598 0.055 Uiso 1 1 calc R U . . .
C28 C 0.8056(6) 1.0265(6) 0.50501(19) 0.0491(19) Uani 1 1 d . U . . .
H28 H 0.804199 1.063840 0.522678 0.059 Uiso 1 1 calc R U . . .
C29 C 0.8045(5) 1.0607(5) 0.47516(18) 0.0431(17) Uani 1 1 d . U . . .
H29 H 0.805723 1.122022 0.472574 0.052 Uiso 1 1 calc R U . . .
C30 C 0.8017(5) 1.0081(5) 0.44893(16) 0.0358(14) Uani 1 1 d . U . . .
C31 C 0.8213(7) 0.7867(6) 0.49096(19) 0.0505(19) Uani 1 1 d . U . . .
C32 C 0.9137(7) 0.7492(6) 0.4879(2) 0.054(2) Uani 1 1 d . U . . .
C33 C 0.9303(8) 0.6641(7) 0.4980(3) 0.069(3) Uani 1 1 d . U . . .
H33 H 0.991955 0.637912 0.495238 0.083 Uiso 1 1 calc R U . . .
C34 C 0.8610(9) 0.6164(7) 0.5118(3) 0.076(3) Uani 1 1 d . U . . .
C35 C 0.7720(8) 0.6562(7) 0.5156(2) 0.070(3) Uani 1 1 d . U . . .
H35 H 0.723696 0.625086 0.525651 0.084 Uiso 1 1 calc R U . . .
C36 C 0.7514(7) 0.7388(6) 0.50518(19) 0.056(2) Uani 1 1 d . U . . .
C37 C 0.9965(8) 0.7991(7) 0.4749(3) 0.073(3) Uani 1 1 d . U . . .
H37A H 0.984215 0.803163 0.451998 0.109 Uiso 1 1 calc R U . . .
H37B H 1.058880 0.768707 0.480343 0.109 Uiso 1 1 calc R U . . .
H37C H 1.000166 0.857647 0.483973 0.109 Uiso 1 1 calc R U . . .
C38 C 0.8800(11) 0.5235(8) 0.5226(4) 0.105(5) Uani 1 1 d . U . . .
H38A H 0.842582 0.483653 0.508120 0.157 Uiso 1 1 calc R U . . .
H38B H 0.859398 0.516116 0.543800 0.157 Uiso 1 1 calc R U . . .
H38C H 0.950359 0.510635 0.522760 0.157 Uiso 1 1 calc R U . . .
C39 C 0.6503(7) 0.7735(8) 0.5086(2) 0.069(3) Uani 1 1 d . U . . .
H39A H 0.654683 0.834946 0.514579 0.103 Uiso 1 1 calc R U . . .
H39B H 0.620300 0.740544 0.524900 0.103 Uiso 1 1 calc R U . . .
H39C H 0.609751 0.767553 0.488568 0.103 Uiso 1 1 calc R U . . .
C40 C 0.8130(5) 1.0514(4) 0.41788(17) 0.0364(14) Uani 1 1 d . U . . .
C41 C 0.9087(6) 1.0626(5) 0.40858(19) 0.0433(17) Uani 1 1 d . U . . .
C42 C 0.9234(6) 1.1099(5) 0.38194(19) 0.0458(17) Uani 1 1 d . U . . .
H42 H 0.988233 1.116448 0.375867 0.055 Uiso 1 1 calc R U . . .
C43 C 0.8447(6) 1.1483(5) 0.36374(19) 0.0442(17) Uani 1 1 d . U . . .
C44 C 0.7518(6) 1.1377(5) 0.37317(19) 0.0435(17) Uani 1 1 d . U . . .
H44 H 0.697491 1.162695 0.360866 0.052 Uiso 1 1 calc R U . . .
C45 C 0.7347(6) 1.0913(4) 0.40034(19) 0.0401(16) Uani 1 1 d . U . . .
C46 C 0.9967(6) 1.0249(7) 0.4278(2) 0.059(2) Uani 1 1 d . U . . .
H46A H 1.001480 0.962638 0.423236 0.088 Uiso 1 1 calc R U . . .
H46B H 0.989270 1.033069 0.450180 0.088 Uiso 1 1 calc R U . . .
H46C H 1.056478 1.054362 0.422355 0.088 Uiso 1 1 calc R U . . .
C47 C 0.8624(7) 1.2011(6) 0.3352(2) 0.056(2) Uani 1 1 d . U . . .
H47A H 0.904079 1.168030 0.321930 0.083 Uiso 1 1 calc R U . . .
H47B H 0.895376 1.255574 0.341730 0.083 Uiso 1 1 calc R U . . .
H47C H 0.799399 1.214018 0.323238 0.083 Uiso 1 1 calc R U . . .
C48 C 0.6327(6) 1.0865(5) 0.4106(2) 0.0476(18) Uani 1 1 d . U . . .
H48A H 0.586239 1.112891 0.394503 0.071 Uiso 1 1 calc R U . . .
H48B H 0.630361 1.118021 0.430473 0.071 Uiso 1 1 calc R U . . .
H48C H 0.614841 1.025573 0.413559 0.071 Uiso 1 1 calc R U . . .
C49A C 0.437(3) 0.7441(11) 0.4402(5) 0.043(3) Uani 0.526(15) 1 d D U P A 1
C50A C 0.4079(14) 0.8174(13) 0.4552(4) 0.043(4) Uani 0.526(15) 1 d D U P A 1
C51A C 0.376(2) 0.8129(15) 0.4857(4) 0.055(5) Uani 0.526(15) 1 d D U P A 1
H51A H 0.356691 0.864097 0.495877 0.066 Uiso 0.526(15) 1 calc R U P A 1
C52A C 0.374(2) 0.7334(17) 0.5005(5) 0.067(6) Uani 0.526(15) 1 d D U P A 1
H52A H 0.357491 0.730494 0.521690 0.080 Uiso 0.526(15) 1 calc R U P A 1
C53A C 0.3939(17) 0.6588(14) 0.4850(5) 0.060(5) Uani 0.526(15) 1 d D U P A 1
H53A H 0.387814 0.604016 0.494860 0.072 Uiso 0.526(15) 1 calc R U P A 1
C54A C 0.4234(15) 0.6628(13) 0.4547(4) 0.053(5) Uani 0.526(15) 1 d D U P A 1
C55A C 0.3904(13) 0.9066(13) 0.4399(4) 0.045(3) Uani 0.526(15) 1 d D U P A 1
C56A C 0.3020(13) 0.9199(14) 0.4216(5) 0.047(4) Uani 0.526(15) 1 d D U P A 1
C57A C 0.2759(14) 1.0046(15) 0.4123(5) 0.051(4) Uani 0.526(15) 1 d D U P A 1
H57A H 0.214717 1.014150 0.400305 0.061 Uiso 0.526(15) 1 calc R U P A 1
C58A C 0.3357(14) 1.0735(15) 0.4198(5) 0.051(5) Uani 0.526(15) 1 d D U P A 1
C59A C 0.4239(14) 1.0593(14) 0.4390(6) 0.047(5) Uani 0.526(15) 1 d D U P A 1
H59A H 0.464897 1.107276 0.445283 0.057 Uiso 0.526(15) 1 calc R U P A 1
C60A C 0.4511(15) 0.9773(14) 0.4488(6) 0.044(5) Uani 0.526(15) 1 d D U P A 1
C61A C 0.2292(16) 0.8461(16) 0.4152(7) 0.061(6) Uani 0.526(15) 1 d D U P A 1
H61A H 0.172029 0.867082 0.401750 0.091 Uiso 0.526(15) 1 calc R U P A 1
H61B H 0.207794 0.824991 0.435108 0.091 Uiso 0.526(15) 1 calc R U P A 1
H61C H 0.260664 0.798635 0.404551 0.091 Uiso 0.526(15) 1 calc R U P A 1
C62A C 0.3073(18) 1.1662(15) 0.4096(8) 0.068(7) Uani 0.526(15) 1 d D U P A 1
H62A H 0.359765 1.206406 0.417266 0.102 Uiso 0.526(15) 1 calc R U P A 1
H62B H 0.297795 1.169072 0.386584 0.102 Uiso 0.526(15) 1 calc R U P A 1
H62C H 0.246035 1.182607 0.418367 0.102 Uiso 0.526(15) 1 calc R U P A 1
C63A C 0.5474(18) 0.9648(16) 0.4693(10) 0.051(6) Uani 0.526(15) 1 d D U P A 1
H63A H 0.597332 0.941355 0.456558 0.077 Uiso 0.526(15) 1 calc R U P A 1
H63B H 0.537107 0.924198 0.486391 0.077 Uiso 0.526(15) 1 calc R U P A 1
H63C H 0.569717 1.020915 0.478237 0.077 Uiso 0.526(15) 1 calc R U P A 1
C64A C 0.4420(16) 0.5780(14) 0.4390(5) 0.059(5) Uani 0.526(15) 1 d D U P A 1
C65A C 0.5251(16) 0.5282(12) 0.4463(5) 0.057(5) Uani 0.526(15) 1 d D U P A 1
C66A C 0.5382(16) 0.4490(12) 0.4316(5) 0.064(5) Uani 0.526(15) 1 d D U P A 1
H66A H 0.598328 0.418052 0.435580 0.076 Uiso 0.526(15) 1 calc R U P A 1
C67A C 0.4628(19) 0.4152(14) 0.4111(6) 0.070(6) Uani 0.526(15) 1 d D U P A 1
C68A C 0.3796(18) 0.4622(18) 0.4047(7) 0.070(6) Uani 0.526(15) 1 d D U P A 1
H68A H 0.328073 0.438719 0.390840 0.084 Uiso 0.526(15) 1 calc R U P A 1
C69A C 0.3667(16) 0.5431(14) 0.4178(5) 0.056(5) Uani 0.526(15) 1 d D U P A 1
C70A C 0.6047(13) 0.5562(13) 0.4716(5) 0.061(5) Uani 0.526(15) 1 d D U P A 1
H70A H 0.659651 0.515076 0.472322 0.091 Uiso 0.526(15) 1 calc R U P A 1
H70B H 0.577557 0.557130 0.492095 0.091 Uiso 0.526(15) 1 calc R U P A 1
H70C H 0.628091 0.614476 0.466766 0.091 Uiso 0.526(15) 1 calc R U P A 1
C71A C 0.4815(19) 0.3284(15) 0.3946(7) 0.086(8) Uani 0.526(15) 1 d D U P A 1
H71A H 0.503229 0.339998 0.373782 0.129 Uiso 0.526(15) 1 calc R U P A 1
H71B H 0.420534 0.294422 0.392379 0.129 Uiso 0.526(15) 1 calc R U P A 1
H71C H 0.532446 0.295697 0.407232 0.129 Uiso 0.526(15) 1 calc R U P A 1
C72A C 0.2714(15) 0.5902(17) 0.4102(6) 0.071(7) Uani 0.526(15) 1 d D U P A 1
H72A H 0.283559 0.644519 0.399233 0.107 Uiso 0.526(15) 1 calc R U P A 1
H72B H 0.241763 0.603203 0.429720 0.107 Uiso 0.526(15) 1 calc R U P A 1
H72C H 0.226503 0.553553 0.396712 0.107 Uiso 0.526(15) 1 calc R U P A 1
C49B C 0.445(3) 0.7190(12) 0.4397(6) 0.043(3) Uani 0.474(15) 1 d D U P A 2
C50B C 0.4022(17) 0.7850(15) 0.4553(5) 0.053(5) Uani 0.474(15) 1 d D U P A 2
C51B C 0.377(2) 0.7747(17) 0.4863(5) 0.064(6) Uani 0.474(15) 1 d D U P A 2
H51B H 0.350367 0.821977 0.497143 0.076 Uiso 0.474(15) 1 calc R U P A 2
C52B C 0.391(2) 0.6946(19) 0.5007(5) 0.068(6) Uani 0.474(15) 1 d D U P A 2
H52B H 0.378399 0.687676 0.522059 0.082 Uiso 0.474(15) 1 calc R U P A 2
C53B C 0.422(2) 0.6252(16) 0.4843(5) 0.068(6) Uani 0.474(15) 1 d D U P A 2
H53B H 0.428069 0.569621 0.493952 0.081 Uiso 0.474(15) 1 calc R U P A 2
C54B C 0.4461(17) 0.6353(13) 0.4535(4) 0.055(5) Uani 0.474(15) 1 d D U P A 2
C55B C 0.3755(13) 0.8740(14) 0.4412(5) 0.045(3) Uani 0.474(15) 1 d D U P A 2
C56B C 0.2850(15) 0.8838(16) 0.4238(6) 0.052(5) Uani 0.474(15) 1 d D U P A 2
C57B C 0.2566(15) 0.9667(16) 0.4132(6) 0.051(4) Uani 0.474(15) 1 d D U P A 2
H57B H 0.194081 0.974040 0.401758 0.061 Uiso 0.474(15) 1 calc R U P A 2
C58B C 0.3156(16) 1.0373(15) 0.4186(6) 0.047(5) Uani 0.474(15) 1 d D U P A 2
C59B C 0.4085(16) 1.0257(14) 0.4356(6) 0.049(5) Uani 0.474(15) 1 d D U P A 2
H59B H 0.450664 1.074343 0.439567 0.058 Uiso 0.474(15) 1 calc R U P A 2
C60B C 0.4384(16) 0.9455(15) 0.4463(7) 0.042(5) Uani 0.474(15) 1 d D U P A 2
C61B C 0.214(2) 0.8079(18) 0.4191(9) 0.072(8) Uani 0.474(15) 1 d D U P A 2
H61D H 0.159009 0.824245 0.403955 0.108 Uiso 0.474(15) 1 calc R U P A 2
H61E H 0.189626 0.792650 0.439187 0.108 Uiso 0.474(15) 1 calc R U P A 2
H61F H 0.248509 0.757809 0.410990 0.108 Uiso 0.474(15) 1 calc R U P A 2
C62B C 0.2833(19) 1.1286(16) 0.4079(8) 0.067(8) Uani 0.474(15) 1 d D U P A 2
H62D H 0.329888 1.151902 0.393879 0.100 Uiso 0.474(15) 1 calc R U P A 2
H62E H 0.281868 1.166537 0.426275 0.100 Uiso 0.474(15) 1 calc R U P A 2
H62F H 0.217548 1.125829 0.396659 0.100 Uiso 0.474(15) 1 calc R U P A 2
C63B C 0.539(2) 0.9357(18) 0.4648(11) 0.055(8) Uani 0.474(15) 1 d D U P A 2
H63D H 0.576560 0.989217 0.463043 0.082 Uiso 0.474(15) 1 calc R U P A 2
H63E H 0.573917 0.886840 0.456345 0.082 Uiso 0.474(15) 1 calc R U P A 2
H63F H 0.529698 0.924670 0.486991 0.082 Uiso 0.474(15) 1 calc R U P A 2
C64B C 0.4693(16) 0.5551(13) 0.4358(5) 0.053(5) Uani 0.474(15) 1 d D U P A 2
C65B C 0.5602(16) 0.5152(12) 0.4387(5) 0.056(5) Uani 0.474(15) 1 d D U P A 2
C66B C 0.5767(16) 0.4395(11) 0.4222(6) 0.061(5) Uani 0.474(15) 1 d D U P A 2
H66B H 0.640391 0.414084 0.423727 0.073 Uiso 0.474(15) 1 calc R U P A 2
C67B C 0.5001(19) 0.4009(14) 0.4035(6) 0.067(6) Uani 0.474(15) 1 d D U P A 2
C68B C 0.4101(18) 0.4386(17) 0.4014(8) 0.067(7) Uani 0.474(15) 1 d D U P A 2
H68B H 0.358247 0.412808 0.388228 0.080 Uiso 0.474(15) 1 calc R U P A 2
C69B C 0.3911(17) 0.5132(17) 0.4177(6) 0.062(6) Uani 0.474(15) 1 d D U P A 2
C70B C 0.6454(17) 0.5508(14) 0.4605(5) 0.072(7) Uani 0.474(15) 1 d D U P A 2
H70D H 0.696970 0.572239 0.447923 0.109 Uiso 0.474(15) 1 calc R U P A 2
H70E H 0.672137 0.504406 0.474483 0.109 Uiso 0.474(15) 1 calc R U P A 2
H70F H 0.621951 0.598514 0.473008 0.109 Uiso 0.474(15) 1 calc R U P A 2
C71B C 0.524(2) 0.3221(15) 0.3833(8) 0.089(9) Uani 0.474(15) 1 d D U P A 2
H71D H 0.462492 0.292113 0.375971 0.133 Uiso 0.474(15) 1 calc R U P A 2
H71E H 0.566989 0.282071 0.395872 0.133 Uiso 0.474(15) 1 calc R U P A 2
H71F H 0.556553 0.341951 0.365111 0.133 Uiso 0.474(15) 1 calc R U P A 2
C72B C 0.2904(16) 0.553(2) 0.4139(8) 0.077(9) Uani 0.474(15) 1 d D U P A 2
H72D H 0.281538 0.590540 0.431919 0.115 Uiso 0.474(15) 1 calc R U P A 2
H72E H 0.240804 0.506530 0.412834 0.115 Uiso 0.474(15) 1 calc R U P A 2
H72F H 0.282866 0.587127 0.394515 0.115 Uiso 0.474(15) 1 calc R U P A 2
C73 C 0.3727(5) 0.6717(5) 0.28464(17) 0.0401(16) Uani 1 1 d . U . . .
C74 C 0.3479(5) 0.5905(5) 0.27144(18) 0.0423(17) Uani 1 1 d . U . . .
C75 C 0.2637(6) 0.5838(6) 0.2502(2) 0.052(2) Uani 1 1 d . U . . .
H75 H 0.246372 0.528714 0.241256 0.062 Uiso 1 1 calc R U . . .
C76 C 0.2057(6) 0.6546(7) 0.2419(2) 0.058(2) Uani 1 1 d . U . . .
H76 H 0.148602 0.647995 0.227644 0.069 Uiso 1 1 calc R U . . .
C77 C 0.2305(6) 0.7356(7) 0.2544(2) 0.056(2) Uani 1 1 d . U . . .
H77 H 0.191207 0.784898 0.248457 0.067 Uiso 1 1 calc R U . . .
C78 C 0.3128(5) 0.7444(6) 0.27572(18) 0.0448(17) Uani 1 1 d . U . . .
C79 C 0.4049(6) 0.5093(5) 0.2784(2) 0.0462(18) Uani 1 1 d . U . . .
C80 C 0.4882(6) 0.4911(6) 0.2625(2) 0.0499(19) Uani 1 1 d . U . . .
C81 C 0.5375(7) 0.4128(6) 0.2680(2) 0.060(2) Uani 1 1 d . U . . .
H81 H 0.594234 0.401155 0.257371 0.071 Uiso 1 1 calc R U . . .
C82 C 0.5070(7) 0.3522(6) 0.2882(3) 0.065(3) Uani 1 1 d . U . . .
C83 C 0.4239(8) 0.3704(7) 0.3037(3) 0.068(3) Uani 1 1 d . U . . .
H83 H 0.402216 0.328812 0.317991 0.081 Uiso 1 1 calc R U . . .
C84 C 0.3715(6) 0.4476(6) 0.2988(2) 0.057(2) Uani 1 1 d . U . . .
C85 C 0.5264(7) 0.5573(7) 0.2407(2) 0.065(3) Uani 1 1 d . U . . .
H85A H 0.593553 0.541753 0.236431 0.098 Uiso 1 1 calc R U . . .
H85B H 0.526695 0.614883 0.250519 0.098 Uiso 1 1 calc R U . . .
H85C H 0.484002 0.558337 0.220914 0.098 Uiso 1 1 calc R U . . .
C86 C 0.5601(10) 0.2672(7) 0.2941(4) 0.097(4) Uani 1 1 d . U . . .
H86A H 0.532746 0.223741 0.279007 0.145 Uiso 1 1 calc R U . . .
H86B H 0.551908 0.247324 0.315542 0.145 Uiso 1 1 calc R U . . .
H86C H 0.630207 0.275223 0.291721 0.145 Uiso 1 1 calc R U . . .
C87 C 0.2791(7) 0.4656(8) 0.3156(3) 0.071(3) Uani 1 1 d . U . . .
H87A H 0.222208 0.471403 0.299990 0.107 Uiso 1 1 calc R U . . .
H87B H 0.287937 0.519641 0.327677 0.107 Uiso 1 1 calc R U . . .
H87C H 0.268098 0.417367 0.329817 0.107 Uiso 1 1 calc R U . . .
C88 C 0.3369(6) 0.8325(6) 0.28967(19) 0.0495(19) Uani 1 1 d . U . . .
C89 C 0.3011(6) 0.8543(7) 0.3181(2) 0.056(2) Uani 1 1 d . U . . .
C90 C 0.3308(7) 0.9312(7) 0.3325(2) 0.066(3) Uani 1 1 d . U . . .
H90 H 0.305829 0.946594 0.351813 0.079 Uiso 1 1 calc R U . . .
C91 C 0.3970(7) 0.9875(7) 0.3195(2) 0.061(2) Uani 1 1 d . U . . .
C92 C 0.4287(6) 0.9652(6) 0.2908(2) 0.053(2) Uani 1 1 d . U . . .
H92 H 0.471823 1.003319 0.281191 0.064 Uiso 1 1 calc R U . . .
C93 C 0.3992(6) 0.8885(6) 0.27548(19) 0.0465(18) Uani 1 1 d . U . . .
C94 C 0.2287(8) 0.7967(8) 0.3328(3) 0.079(3) Uani 1 1 d . U . . .
H94A H 0.170785 0.787613 0.317863 0.118 Uiso 1 1 calc R U . . .
H94B H 0.208685 0.824398 0.351871 0.118 Uiso 1 1 calc R U . . .
H94C H 0.259563 0.740476 0.338253 0.118 Uiso 1 1 calc R U . . .
C95 C 0.4316(9) 1.0700(8) 0.3363(3) 0.081(3) Uani 1 1 d . U . . .
H95A H 0.487852 1.093795 0.326394 0.121 Uiso 1 1 calc R U . . .
H95B H 0.451451 1.057029 0.358409 0.121 Uiso 1 1 calc R U . . .
H95C H 0.378078 1.112614 0.334882 0.121 Uiso 1 1 calc R U . . .
C96 C 0.4386(7) 0.8661(7) 0.2444(2) 0.062(2) Uani 1 1 d . U . . .
H96A H 0.384554 0.845750 0.229560 0.092 Uiso 1 1 calc R U . . .
H96B H 0.488221 0.820168 0.247741 0.092 Uiso 1 1 calc R U . . .
H96C H 0.468513 0.917854 0.235902 0.092 Uiso 1 1 calc R U . . .
C97A C 0.079(5) 0.331(3) 0.3922(12) 0.129(13) Uani 0.60(2) 1 d D U P B 1
H97A H 0.085197 0.393800 0.396331 0.194 Uiso 0.60(2) 1 calc R U P B 1
H97B H 0.009871 0.314607 0.390204 0.194 Uiso 0.60(2) 1 calc R U P B 1
H97C H 0.114397 0.299027 0.409532 0.194 Uiso 0.60(2) 1 calc R U P B 1
C98A C 0.125(2) 0.3098(15) 0.3612(7) 0.102(7) Uani 0.60(2) 1 d D U P B 1
H98A H 0.090228 0.341694 0.343391 0.122 Uiso 0.60(2) 1 calc R U P B 1
H98B H 0.195335 0.326027 0.362826 0.122 Uiso 0.60(2) 1 calc R U P B 1
O1A O 0.1135(13) 0.2188(12) 0.3570(4) 0.076(5) Uani 0.60(2) 1 d D U P B 1
C99A C 0.147(4) 0.204(2) 0.3286(9) 0.106(8) Uani 0.60(2) 1 d D U P B 1
H99A H 0.216017 0.224496 0.327848 0.127 Uiso 0.60(2) 1 calc R U P B 1
H99B H 0.104707 0.230549 0.311184 0.127 Uiso 0.60(2) 1 calc R U P B 1
C100 C 0.1384(17) 0.089(2) 0.3292(4) 0.109(10) Uani 0.60(2) 1 d D U P B 1
H10A H 0.160667 0.064872 0.309752 0.164 Uiso 0.60(2) 1 calc R U P B 1
H10B H 0.179777 0.065706 0.347276 0.164 Uiso 0.60(2) 1 calc R U P B 1
H10C H 0.069892 0.071682 0.330825 0.164 Uiso 0.60(2) 1 calc R U P B 1
C97B C 0.056(3) 0.296(3) 0.4187(9) 0.142(18) Uani 0.40(2) 1 d D U P B 2
H97D H 0.049346 0.346728 0.432428 0.212 Uiso 0.40(2) 1 calc R U P B 2
H97E H -0.008209 0.268370 0.414263 0.212 Uiso 0.40(2) 1 calc R U P B 2
H97F H 0.102464 0.254813 0.429265 0.212 Uiso 0.40(2) 1 calc R U P B 2
C98B C 0.095(7) 0.327(3) 0.3876(15) 0.110(12) Uani 0.40(2) 1 d D U P B 2
H98C H 0.048521 0.368234 0.376397 0.132 Uiso 0.40(2) 1 calc R U P B 2
H98D H 0.159936 0.354586 0.391499 0.132 Uiso 0.40(2) 1 calc R U P B 2
O1B O 0.101(3) 0.2491(18) 0.3699(8) 0.100(8) Uani 0.40(2) 1 d D U P B 2
C99B C 0.136(4) 0.276(2) 0.3428(9) 0.116(10) Uani 0.40(2) 1 d D U P B 2
H99C H 0.198623 0.308248 0.346566 0.139 Uiso 0.40(2) 1 calc R U P B 2
H99D H 0.087213 0.311805 0.329879 0.139 Uiso 0.40(2) 1 calc R U P B 2
C200 C 0.152(7) 0.171(4) 0.3262(13) 0.106(8) Uani 0.40(2) 1 d D U P B 2
H20A H 0.177469 0.177364 0.305651 0.159 Uiso 0.40(2) 1 calc R U P B 2
H20B H 0.198405 0.137350 0.340197 0.159 Uiso 0.40(2) 1 calc R U P B 2
H20C H 0.088410 0.140862 0.323722 0.159 Uiso 0.40(2) 1 calc R U P B 2

loop_
_atom_site_aniso_label
_atom_site_aniso_U_11
_atom_site_aniso_U_22
_atom_site_aniso_U_33
_atom_site_aniso_U_23
_atom_site_aniso_U_13
_atom_site_aniso_U_12
Sn1 0.0277(2) 0.0335(2) 0.0539(3) 0.0074(2) 0.00247(18) 0.00190(18)
Sn2 0.0358(2) 0.0507(3) 0.0372(2) 0.0014(2) 0.01019(18) 0.0012(2)
P1 0.0310(8) 0.0373(9) 0.0436(10) 0.0024(7) -0.0019(7) -0.0003(7)
P2 0.0352(9) 0.0538(12) 0.0467(11) 0.0001(9) 0.0061(8) -0.0075(8)
P3 0.0336(9) 0.0371(10) 0.0529(11) -0.0026(8) -0.0012(7) 0.0010(7)
P4 0.0335(10) 0.113(2) 0.0663(15) -0.0429(16) -0.0047(9) 0.0128(12)
Sn3 0.0301(5) 0.0309(4) 0.0332(5) -0.0044(3) 0.0049(3) -0.0003(3)
Sn4 0.0351(5) 0.0256(4) 0.0344(6) -0.0001(4) 0.0031(4) 0.0045(4)
Sn3A 0.0405(5) 0.0364(5) 0.0383(5) -0.0014(4) 0.0007(4) 0.0015(4)
Sn4A 0.0451(6) 0.0372(6) 0.0430(6) 0.0060(5) 0.0010(5) 0.0052(5)
C1 0.026(3) 0.029(3) 0.053(4) 0.003(3) 0.002(3) 0.010(3)
C2 0.033(4) 0.031(4) 0.061(5) -0.003(3) 0.000(3) 0.009(3)
C3 0.036(4) 0.034(4) 0.092(7) 0.001(4) 0.008(4) 0.012(3)
C4 0.036(4) 0.050(5) 0.093(7) -0.005(5) 0.020(4) 0.012(4)
C5 0.040(4) 0.038(4) 0.071(5) 0.002(4) 0.018(4) 0.000(3)
C6 0.032(3) 0.033(4) 0.049(4) -0.005(3) 0.003(3) 0.004(3)
C7 0.040(4) 0.033(4) 0.061(5) 0.005(3) -0.001(3) 0.012(3)
C8 0.051(4) 0.024(3) 0.067(5) 0.005(3) 0.000(4) 0.003(3)
C9 0.075(6) 0.030(4) 0.076(6) 0.009(4) 0.000(5) -0.004(4)
C10 0.092(7) 0.047(5) 0.070(6) 0.018(5) 0.000(5) 0.006(5)
C11 0.077(6) 0.057(6) 0.057(5) 0.008(4) -0.014(5) 0.016(5)
C12 0.055(5) 0.036(4) 0.069(6) -0.001(4) -0.009(4) 0.006(4)
C13 0.060(5) 0.037(4) 0.064(5) -0.001(4) -0.002(4) -0.003(4)
C14 0.151(13) 0.069(8) 0.089(9) 0.035(7) 0.011(9) 0.001(8)
C15 0.062(6) 0.047(5) 0.082(7) -0.003(5) -0.021(5) 0.006(4)
C16 0.040(4) 0.036(4) 0.048(4) 0.006(3) 0.013(3) 0.003(3)
C17 0.047(4) 0.043(4) 0.047(4) 0.004(3) 0.013(3) 0.004(3)
C18 0.058(5) 0.048(5) 0.047(4) 0.011(4) 0.002(4) 0.007(4)
C19 0.055(5) 0.037(4) 0.060(5) 0.018(4) 0.014(4) 0.000(3)
C20 0.045(4) 0.033(4) 0.066(5) 0.003(3) 0.013(4) -0.003(3)
C21 0.031(4) 0.030(4) 0.074(5) 0.010(3) 0.008(3) -0.004(3)
C22 0.065(6) 0.068(6) 0.057(5) -0.011(5) -0.003(4) 0.009(5)
C23 0.060(6) 0.040(5) 0.101(8) 0.023(5) 0.006(5) 0.007(4)
C24 0.077(7) 0.036(5) 0.155(12) -0.014(6) -0.049(8) 0.001(5)
C25 0.044(4) 0.037(4) 0.032(3) -0.003(3) 0.003(3) 0.006(3)
C26 0.036(4) 0.050(4) 0.038(4) 0.000(3) -0.003(3) 0.000(3)
C27 0.038(4) 0.062(5) 0.037(4) -0.003(3) 0.004(3) -0.001(3)
C28 0.042(4) 0.060(5) 0.045(4) -0.016(4) 0.004(3) 0.000(4)
C29 0.038(4) 0.042(4) 0.049(4) -0.008(3) 0.003(3) 0.001(3)
C30 0.031(3) 0.040(4) 0.037(3) -0.007(3) 0.002(3) 0.003(3)
C31 0.063(5) 0.048(5) 0.038(4) 0.004(3) -0.005(3) -0.001(4)
C32 0.068(5) 0.049(5) 0.045(4) 0.007(4) 0.005(4) 0.005(4)
C33 0.073(6) 0.055(6) 0.079(7) 0.020(5) -0.001(5) 0.013(5)
C34 0.089(7) 0.061(6) 0.071(6) 0.030(5) -0.018(5) -0.007(6)
C35 0.072(6) 0.075(7) 0.059(6) 0.026(5) -0.013(5) -0.018(5)
C36 0.063(5) 0.062(5) 0.040(4) 0.012(4) -0.009(4) -0.008(4)
C37 0.080(7) 0.051(5) 0.091(8) 0.021(5) 0.027(6) 0.016(5)
C38 0.114(11) 0.066(8) 0.129(12) 0.048(8) -0.016(9) 0.001(7)
C39 0.061(6) 0.081(7) 0.063(6) 0.023(5) -0.003(4) -0.008(5)
C40 0.040(4) 0.027(3) 0.043(4) -0.005(3) 0.005(3) -0.004(3)
C41 0.042(4) 0.041(4) 0.048(4) 0.001(3) 0.008(3) 0.004(3)
C42 0.044(4) 0.040(4) 0.053(4) -0.002(3) 0.009(3) -0.002(3)
C43 0.052(4) 0.031(4) 0.050(4) 0.001(3) 0.005(3) -0.002(3)
C44 0.047(4) 0.025(3) 0.057(5) 0.001(3) -0.004(3) 0.006(3)
C45 0.045(4) 0.023(3) 0.052(4) -0.003(3) 0.002(3) 0.000(3)
C46 0.037(4) 0.075(6) 0.066(6) 0.017(5) 0.008(4) 0.003(4)
C47 0.067(6) 0.038(4) 0.062(5) 0.011(4) 0.009(4) 0.001(4)
C48 0.047(4) 0.033(4) 0.062(5) 0.000(3) 0.004(4) 0.006(3)
C49A 0.039(6) 0.047(9) 0.045(4) 0.002(7) 0.017(4) 0.002(9)
C50A 0.042(8) 0.057(10) 0.033(7) -0.007(7) 0.020(6) -0.004(8)
C51A 0.056(9) 0.061(12) 0.051(9) 0.008(9) 0.024(7) 0.007(11)
C52A 0.075(12) 0.067(15) 0.061(10) 0.005(11) 0.029(9) 0.015(11)
C53A 0.073(12) 0.052(12) 0.061(10) 0.013(9) 0.030(9) 0.013(9)
C54A 0.054(10) 0.055(10) 0.052(8) -0.005(8) 0.016(7) 0.006(8)
C55A 0.039(6) 0.056(10) 0.042(4) 0.007(7) 0.023(5) 0.009(7)
C56A 0.038(8) 0.061(11) 0.046(8) -0.014(9) 0.020(7) 0.003(9)
C57A 0.040(8) 0.069(13) 0.043(5) -0.006(9) 0.007(5) 0.014(8)
C58A 0.041(9) 0.071(13) 0.042(8) 0.004(10) 0.016(7) 0.013(9)
C59A 0.039(9) 0.056(11) 0.048(10) 0.010(9) 0.009(7) 0.009(8)
C60A 0.030(8) 0.058(12) 0.046(9) 0.008(10) 0.012(6) 0.009(9)
C61A 0.039(11) 0.072(17) 0.070(14) -0.018(13) 0.000(10) 0.017(11)
C62A 0.062(15) 0.077(17) 0.066(14) 0.019(15) 0.012(12) 0.026(13)
C63A 0.032(11) 0.065(15) 0.057(15) 0.014(14) 0.005(8) 0.004(10)
C64A 0.067(11) 0.060(12) 0.051(9) 0.017(9) 0.015(9) 0.001(9)
C65A 0.067(13) 0.052(10) 0.055(10) 0.005(8) 0.016(9) -0.007(10)
C66A 0.064(11) 0.052(10) 0.076(12) 0.006(9) 0.012(9) -0.003(9)
C67A 0.079(14) 0.052(11) 0.079(12) -0.001(9) 0.013(11) 0.003(11)
C68A 0.071(13) 0.062(14) 0.075(12) 0.005(11) 0.002(11) -0.016(11)
C69A 0.058(12) 0.041(11) 0.069(10) 0.019(9) 0.009(9) -0.004(9)
C70A 0.040(10) 0.063(11) 0.081(14) 0.004(11) 0.014(8) 0.000(8)
C71A 0.079(16) 0.070(15) 0.11(2) -0.014(14) 0.000(14) 0.004(13)
C72A 0.048(11) 0.087(19) 0.080(14) 0.025(15) 0.011(10) -0.005(12)
C49B 0.039(6) 0.047(9) 0.045(4) 0.002(7) 0.017(4) 0.002(9)
C50B 0.046(9) 0.059(12) 0.055(10) 0.006(9) 0.016(8) 0.002(9)
C51B 0.071(11) 0.063(15) 0.063(11) 0.010(11) 0.033(9) 0.011(13)
C52B 0.081(13) 0.071(16) 0.060(11) 0.012(11) 0.047(10) 0.010(12)
C53B 0.076(13) 0.066(14) 0.066(11) 0.017(11) 0.033(10) 0.003(11)
C54B 0.056(10) 0.056(12) 0.060(10) 0.015(9) 0.036(8) 0.008(9)
C55B 0.039(6) 0.056(10) 0.042(4) 0.007(7) 0.023(5) 0.009(7)
C56B 0.045(11) 0.067(13) 0.048(9) -0.003(11) 0.018(8) -0.001(10)
C57B 0.040(8) 0.069(13) 0.043(5) -0.006(9) 0.007(5) 0.014(8)
C58B 0.043(11) 0.054(13) 0.047(9) -0.002(10) 0.013(8) 0.002(10)
C59B 0.038(9) 0.065(13) 0.045(9) -0.013(10) 0.015(7) -0.002(10)
C60B 0.031(10) 0.053(12) 0.042(9) 0.005(10) 0.017(7) 0.002(9)
C61B 0.067(16) 0.07(2) 0.081(17) -0.008(17) 0.023(13) 0.017(14)
C62B 0.052(14) 0.086(19) 0.064(14) 0.013(17) 0.018(11) 0.018(14)
C63B 0.040(11) 0.073(18) 0.050(15) 0.014(16) -0.001(9) -0.019(13)
C64B 0.055(12) 0.038(10) 0.068(10) 0.015(8) 0.019(9) -0.006(9)
C65B 0.054(11) 0.047(10) 0.068(12) 0.020(9) 0.013(9) -0.002(9)
C66B 0.065(12) 0.037(9) 0.082(13) 0.008(9) 0.012(10) -0.008(9)
C67B 0.072(13) 0.044(11) 0.088(13) 0.013(10) 0.021(11) 0.002(10)
C68B 0.064(14) 0.046(13) 0.090(13) 0.006(11) 0.004(12) -0.008(11)
C69B 0.063(12) 0.044(12) 0.083(12) 0.016(11) 0.021(10) 0.001(10)
C70B 0.098(19) 0.058(13) 0.060(13) 0.025(11) 0.003(12) -0.021(14)
C71B 0.12(3) 0.051(14) 0.10(2) -0.005(13) -0.009(18) 0.009(15)
C72B 0.054(17) 0.073(19) 0.11(2) -0.001(17) 0.022(14) -0.010(14)
C73 0.038(4) 0.044(4) 0.037(4) -0.002(3) 0.002(3) 0.006(3)
C74 0.028(3) 0.053(4) 0.046(4) -0.007(3) 0.005(3) -0.009(3)
C75 0.035(4) 0.068(6) 0.050(4) -0.013(4) -0.001(3) -0.005(4)
C76 0.042(4) 0.070(6) 0.057(5) -0.009(4) -0.011(4) -0.006(4)
C77 0.038(4) 0.068(6) 0.060(5) -0.002(4) -0.008(4) 0.018(4)
C78 0.039(4) 0.057(5) 0.038(4) -0.006(3) 0.004(3) 0.003(3)
C79 0.039(4) 0.044(4) 0.054(5) -0.007(3) -0.008(3) -0.005(3)
C80 0.046(4) 0.047(4) 0.057(5) -0.011(4) 0.001(3) -0.007(4)
C81 0.048(5) 0.052(5) 0.076(6) -0.026(5) -0.006(4) 0.004(4)
C82 0.057(5) 0.047(5) 0.086(7) -0.011(5) -0.015(5) -0.001(4)
C83 0.070(6) 0.050(5) 0.078(7) 0.007(5) -0.020(5) -0.018(5)
C84 0.048(5) 0.055(5) 0.065(5) -0.004(4) -0.006(4) -0.023(4)
C85 0.063(6) 0.070(6) 0.065(6) -0.014(5) 0.022(5) -0.003(5)
C86 0.094(9) 0.051(6) 0.135(12) -0.014(7) -0.039(8) 0.006(6)
C87 0.058(6) 0.079(7) 0.077(7) 0.002(6) 0.009(5) -0.025(5)
C88 0.043(4) 0.059(5) 0.045(4) -0.004(4) -0.004(3) 0.014(4)
C89 0.047(5) 0.065(6) 0.057(5) -0.014(4) 0.008(4) 0.010(4)
C90 0.052(5) 0.081(7) 0.065(6) -0.022(5) 0.013(4) 0.003(5)
C91 0.057(5) 0.065(6) 0.060(5) -0.017(5) -0.005(4) 0.010(4)
C92 0.045(4) 0.057(5) 0.056(5) -0.002(4) -0.001(4) 0.003(4)
C93 0.044(4) 0.050(5) 0.044(4) -0.002(3) -0.005(3) 0.018(3)
C94 0.068(6) 0.094(8) 0.080(7) -0.010(6) 0.034(6) -0.004(6)
C95 0.075(7) 0.083(8) 0.083(8) -0.022(6) 0.001(6) 0.002(6)
C96 0.072(6) 0.066(6) 0.048(5) -0.004(4) 0.004(4) 0.012(5)
C97A 0.13(3) 0.09(2) 0.17(3) -0.02(2) -0.01(2) 0.026(19)
C98A 0.110(14) 0.070(12) 0.123(17) 0.038(12) -0.006(14) -0.037(12)
O1A 0.051(7) 0.094(11) 0.085(11) 0.042(9) 0.009(7) -0.002(7)
C99A 0.099(11) 0.14(2) 0.085(11) 0.015(15) 0.031(9) 0.00(2)
C100 0.092(15) 0.19(3) 0.045(10) -0.005(13) 0.018(9) 0.056(17)
C97B 0.14(3) 0.15(3) 0.13(3) -0.07(3) -0.02(3) 0.07(3)
C98B 0.11(2) 0.07(2) 0.14(3) 0.00(2) -0.01(2) -0.03(2)
O1B 0.089(15) 0.101(16) 0.109(18) 0.022(14) 0.000(14) -0.019(14)
C99B 0.109(17) 0.12(2) 0.12(2) 0.034(17) 0.022(17) -0.013(18)
C200 0.099(11) 0.14(2) 0.085(11) 0.015(15) 0.031(9) 0.00(2)

loop_
_atom_type_symbol
_atom_type_description
_atom_type_scat_dispersion_real
_atom_type_scat_dispersion_imag
_atom_type_scat_source
C C 0.0181 0.0091 'International Tables Vol C Tables 4.2.6.8 and 6.1.1.4'
H H 0.0000 0.0000 'International Tables Vol C Tables 4.2.6.8 and 6.1.1.4'
P P 0.2955 0.4335 'International Tables Vol C Tables 4.2.6.8 and 6.1.1.4'
Sn Sn 0.0259 5.4591 'International Tables Vol C Tables 4.2.6.8 and 6.1.1.4'
O O 0.0492 0.0322 'International Tables Vol C Tables 4.2.6.8 and 6.1.1.4'

loop_
_geom_angle_atom_site_label_1
_geom_angle_atom_site_label_2
_geom_angle_atom_site_label_3
_geom_angle
C1 Sn1 P4 117.5(2)
C1 Sn1 P3 110.8(2)
P4 Sn1 P3 105.07(8)
C1 Sn1 Sn4 126.50(19)
P4 Sn1 Sn4 73.93(8)
P3 Sn1 Sn4 115.84(5)
C1 Sn1 Sn4A 128.14(19)
P4 Sn1 Sn4A 85.26(8)
P3 Sn1 Sn4A 106.05(5)
C49B Sn2 P2 105.1(10)
C49A Sn2 P2 111.1(9)
C49B Sn2 P4 106.2(11)
C49A Sn2 P4 111.5(9)
P2 Sn2 P4 105.32(8)
C49A Sn2 Sn4 138.4(7)
P2 Sn2 Sn4 107.33(5)
P4 Sn2 Sn4 71.82(9)
C49B Sn2 Sn4A 149.5(5)
P2 Sn2 Sn4A 98.92(5)
P4 Sn2 Sn4A 84.93(9)
C49B Sn2 Sn3A 114.5(12)
P2 Sn2 Sn3A 134.85(5)
P4 Sn2 Sn3A 44.26(8)
Sn4A Sn2 Sn3A 54.66(4)
C73 P1 P2 102.9(3)
C73 P1 P3 112.6(3)
P2 P1 P3 58.96(9)
P3 P2 P1 61.02(9)
P3 P2 Sn2 107.05(9)
P1 P2 Sn2 99.78(9)
P2 P3 P1 60.02(9)
P2 P3 Sn1 100.22(9)
P1 P3 Sn1 88.02(8)
Sn3A P4 Sn1 89.04(13)
Sn3A P4 Sn2 82.93(10)
Sn1 P4 Sn2 83.61(8)
Sn1 P4 Sn3 85.41(10)
Sn2 P4 Sn3 110.45(13)
C25 Sn3 P4 105.3(2)
C25 Sn3 Sn4 104.95(19)
P4 Sn3 Sn4 66.67(7)
Sn1 Sn4 Sn2 75.67(3)
Sn1 Sn4 Sn3 78.15(4)
Sn2 Sn4 Sn3 98.53(4)
C25 Sn3A P4 124.2(2)
C25 Sn3A Sn4A 138.95(19)
P4 Sn3A Sn4A 95.05(8)
C25 Sn3A Sn2 133.43(19)
P4 Sn3A Sn2 52.81(6)
Sn4A Sn3A Sn2 59.64(3)
Sn3A Sn4A Sn2 65.70(4)
Sn3A Sn4A Sn1 69.13(4)
Sn2 Sn4A Sn1 68.01(3)
C2 C1 C6 117.9(6)
C2 C1 Sn1 122.9(5)
C6 C1 Sn1 119.0(5)
C3 C2 C1 119.7(8)
C3 C2 C7 117.7(7)
C1 C2 C7 122.6(7)
C4 C3 C2 121.2(7)
C4 C3 H3 119.4
C2 C3 H3 119.4
C5 C4 C3 119.7(7)
C5 C4 H4 120.1
C3 C4 H4 120.1
C4 C5 C6 120.7(8)
C4 C5 H5 119.7
C6 C5 H5 119.7
C5 C6 C1 120.7(7)
C5 C6 C16 119.7(7)
C1 C6 C16 119.6(6)
C12 C7 C8 121.0(8)
C12 C7 C2 119.8(8)
C8 C7 C2 119.1(8)
C9 C8 C7 117.5(8)
C9 C8 C13 120.9(8)
C7 C8 C13 121.5(8)
C10 C9 C8 123.9(9)
C10 C9 H9 118.1
C8 C9 H9 118.1
C9 C10 C11 116.5(9)
C9 C10 C14 123.2(11)
C11 C10 C14 120.0(11)
C10 C11 C12 123.0(9)
C10 C11 H11 118.5
C12 C11 H11 118.5
C7 C12 C11 118.1(8)
C7 C12 C15 122.0(9)
C11 C12 C15 119.8(9)
C8 C13 H13A 109.5
C8 C13 H13B 109.5
H13A C13 H13B 109.5
C8 C13 H13C 109.5
H13A C13 H13C 109.5
H13B C13 H13C 109.5
C10 C14 H14A 109.5
C10 C14 H14B 109.5
H14A C14 H14B 109.5
C10 C14 H14C 109.5
H14A C14 H14C 109.5
H14B C14 H14C 109.5
C12 C15 H15A 109.5
C12 C15 H15B 109.5
H15A C15 H15B 109.5
C12 C15 H15C 109.5
H15A C15 H15C 109.5
H15B C15 H15C 109.5
C17 C16 C21 118.2(7)
C17 C16 C6 122.0(7)
C21 C16 C6 119.8(7)
C16 C17 C18 120.4(8)
C16 C17 C22 120.4(8)
C18 C17 C22 119.2(8)
C19 C18 C17 121.2(8)
C19 C18 H18 119.4
C17 C18 H18 119.4
C18 C19 C20 118.2(8)
C18 C19 C23 122.0(9)
C20 C19 C23 119.8(9)
C21 C20 C19 121.5(8)
C21 C20 H20 119.3
C19 C20 H20 119.3
C20 C21 C16 120.4(8)
C20 C21 C24 119.0(8)
C16 C21 C24 120.5(7)
C17 C22 H22A 109.5
C17 C22 H22B 109.5
H22A C22 H22B 109.5
C17 C22 H22C 109.5
H22A C22 H22C 109.5
H22B C22 H22C 109.5
C19 C23 H23A 109.5
C19 C23 H23B 109.5
H23A C23 H23B 109.5
C19 C23 H23C 109.5
H23A C23 H23C 109.5
H23B C23 H23C 109.5
C21 C24 H24A 109.5
C21 C24 H24B 109.5
H24A C24 H24B 109.5
C21 C24 H24C 109.5
H24A C24 H24C 109.5
H24B C24 H24C 109.5
C26 C25 C30 118.3(7)
C26 C25 Sn3 123.8(6)
C30 C25 Sn3 115.7(5)
C26 C25 Sn3A 122.0(6)
C30 C25 Sn3A 115.6(5)
C27 C26 C25 119.4(8)
C27 C26 C31 116.2(7)
C25 C26 C31 124.1(7)
C28 C27 C26 121.5(8)
C28 C27 H27 119.2
C26 C27 H27 119.2
C27 C28 C29 119.3(7)
C27 C28 H28 120.4
C29 C28 H28 120.4
C28 C29 C30 121.6(8)
C28 C29 H29 119.2
C30 C29 H29 119.2
C29 C30 C25 119.6(7)
C29 C30 C40 117.3(7)
C25 C30 C40 122.7(6)
C36 C31 C32 118.8(8)
C36 C31 C26 121.5(8)
C32 C31 C26 119.0(8)
C33 C32 C31 118.7(9)
C33 C32 C37 119.0(9)
C31 C32 C37 122.2(8)
C34 C33 C32 122.5(10)
C34 C33 H33 118.8
C32 C33 H33 118.8
C33 C34 C35 117.5(10)
C33 C34 C38 121.8(12)
C35 C34 C38 120.7(11)
C36 C35 C34 122.1(10)
C36 C35 H35 118.9
C34 C35 H35 118.9
C35 C36 C31 120.3(10)
C35 C36 C39 117.6(9)
C31 C36 C39 122.0(9)
C32 C37 H37A 109.5
C32 C37 H37B 109.5
H37A C37 H37B 109.5
C32 C37 H37C 109.5
H37A C37 H37C 109.5
H37B C37 H37C 109.5
C34 C38 H38A 109.5
C34 C38 H38B 109.5
H38A C38 H38B 109.5
C34 C38 H38C 109.5
H38A C38 H38C 109.5
H38B C38 H38C 109.5
C36 C39 H39A 109.5
C36 C39 H39B 109.5
H39A C39 H39B 109.5
C36 C39 H39C 109.5
H39A C39 H39C 109.5
H39B C39 H39C 109.5
C45 C40 C41 118.7(7)
C45 C40 C30 122.3(6)
C41 C40 C30 118.4(7)
C42 C41 C40 120.4(7)
C42 C41 C46 118.8(7)
C40 C41 C46 120.8(7)
C41 C42 C43 121.2(7)
C41 C42 H42 119.4
C43 C42 H42 119.4
C44 C43 C42 118.0(7)
C44 C43 C47 121.5(8)
C42 C43 C47 120.5(7)
C43 C44 C45 122.1(7)
C43 C44 H44 119.0
C45 C44 H44 119.0
C40 C45 C44 119.6(7)
C40 C45 C48 120.6(7)
C44 C45 C48 119.8(7)
C41 C46 H46A 109.5
C41 C46 H46B 109.5
H46A C46 H46B 109.5
C41 C46 H46C 109.5
H46A C46 H46C 109.5
H46B C46 H46C 109.5
C43 C47 H47A 109.5
C43 C47 H47B 109.5
H47A C47 H47B 109.5
C43 C47 H47C 109.5
H47A C47 H47C 109.5
H47B C47 H47C 109.5
C45 C48 H48A 109.5
C45 C48 H48B 109.5
H48A C48 H48B 109.5
C45 C48 H48C 109.5
H48A C48 H48C 109.5
H48B C48 H48C 109.5
C50A C49A C54A 117.9(12)
C50A C49A Sn2 124.4(12)
C54A C49A Sn2 117.3(11)
C49A C50A C51A 121.1(17)
C49A C50A C55A 125.2(11)
C51A C50A C55A 113.0(14)
C52A C51A C50A 119.5(17)
C52A C51A H51A 120.3
C50A C51A H51A 120.3
C53A C52A C51A 120.3(14)
C53A C52A H52A 119.8
C51A C52A H52A 119.8
C52A C53A C54A 120.3(17)
C52A C53A H53A 119.9
C54A C53A H53A 119.9
C53A C54A C49A 120.4(17)
C53A C54A C64A 116.8(16)
C49A C54A C64A 122.8(12)
C56A C55A C60A 119.9(15)
C56A C55A C50A 117.8(16)
C60A C55A C50A 121.1(12)
C55A C56A C57A 118.9(18)
C55A C56A C61A 120.7(17)
C57A C56A C61A 119.9(14)
C58A C57A C56A 121.8(13)
C58A C57A H57A 119.1
C56A C57A H57A 119.1
C57A C58A C59A 118.6(17)
C57A C58A C62A 121.9(15)
C59A C58A C62A 119.4(19)
C60A C59A C58A 120.9(19)
C60A C59A H59A 119.5
C58A C59A H59A 119.5
C59A C60A C55A 119.7(13)
C59A C60A C63A 119.2(18)
C55A C60A C63A 121.1(15)
C56A C61A H61A 109.5
C56A C61A H61B 109.5
H61A C61A H61B 109.5
C56A C61A H61C 109.5
H61A C61A H61C 109.5
H61B C61A H61C 109.5
C58A C62A H62A 109.5
C58A C62A H62B 109.5
H62A C62A H62B 109.5
C58A C62A H62C 109.5
H62A C62A H62C 109.5
H62B C62A H62C 109.5
C60A C63A H63A 109.5
C60A C63A H63B 109.5
H63A C63A H63B 109.5
C60A C63A H63C 109.5
H63A C63A H63C 109.5
H63B C63A H63C 109.5
C65A C64A C69A 117.9(19)
C65A C64A C54A 123.5(14)
C69A C64A C54A 118.3(19)
C64A C65A C66A 121.4(15)
C64A C65A C70A 121.5(16)
C66A C65A C70A 117.1(17)
C67A C66A C65A 119.6(19)
C67A C66A H66A 120.2
C65A C66A H66A 120.2
C68A C67A C66A 119.1(19)
C68A C67A C71A 122.9(18)
C66A C67A C71A 118(2)
C67A C68A C69A 122.5(17)
C67A C68A H68A 118.8
C69A C68A H68A 118.8
C68A C69A C64A 119(2)
C68A C69A C72A 119.2(16)
C64A C69A C72A 121.4(19)
C65A C70A H70A 109.5
C65A C70A H70B 109.5
H70A C70A H70B 109.5
C65A C70A H70C 109.5
H70A C70A H70C 109.5
H70B C70A H70C 109.5
C67A C71A H71A 109.5
C67A C71A H71B 109.5
H71A C71A H71B 109.5
C67A C71A H71C 109.5
H71A C71A H71C 109.5
H71B C71A H71C 109.5
C69A C72A H72A 109.5
C69A C72A H72B 109.5
H72A C72A H72B 109.5
C69A C72A H72C 109.5
H72A C72A H72C 109.5
H72B C72A H72C 109.5
C50B C49B C54B 117.5(12)
C50B C49B Sn2 120.9(12)
C54B C49B Sn2 121.4(12)
C49B C50B C51B 121.7(17)
C49B C50B C55B 124.6(12)
C51B C50B C55B 113.7(15)
C52B C51B C50B 118.8(18)
C52B C51B H51B 120.6
C50B C51B H51B 120.6
C53B C52B C51B 120.4(14)
C53B C52B H52B 119.8
C51B C52B H52B 119.8
C52B C53B C54B 120.6(18)
C52B C53B H53B 119.7
C54B C53B H53B 119.7
C53B C54B C49B 120.0(17)
C53B C54B C64B 117.7(16)
C49B C54B C64B 122.3(12)
C56B C55B C60B 120.1(16)
C56B C55B C50B 118.5(17)
C60B C55B C50B 121.4(12)
C55B C56B C57B 118.6(18)
C55B C56B C61B 120.8(18)
C57B C56B C61B 120.3(14)
C58B C57B C56B 122.1(14)
C58B C57B H57B 119.0
C56B C57B H57B 119.0
C57B C58B C59B 118.5(17)
C57B C58B C62B 122.1(15)
C59B C58B C62B 119(2)
C60B C59B C58B 120.9(19)
C60B C59B H59B 119.6
C58B C59B H59B 119.6
C59B C60B C55B 119.7(13)
C59B C60B C63B 119.4(18)
C55B C60B C63B 120.9(15)
C56B C61B H61D 109.5
C56B C61B H61E 109.5
H61D C61B H61E 109.5
C56B C61B H61F 109.5
H61D C61B H61F 109.5
H61E C61B H61F 109.5
C58B C62B H62D 109.5
C58B C62B H62E 109.5
H62D C62B H62E 109.5
C58B C62B H62F 109.5
H62D C62B H62F 109.5
H62E C62B H62F 109.5
C60B C63B H63D 109.5
C60B C63B H63E 109.5
H63D C63B H63E 109.5
C60B C63B H63F 109.5
H63D C63B H63F 109.5
H63E C63B H63F 109.5
C65B C64B C69B 118.3(19)
C65B C64B C54B 123.5(15)
C69B C64B C54B 117.9(19)
C64B C65B C66B 120.9(15)
C64B C65B C70B 121.7(17)
C66B C65B C70B 117.4(18)
C67B C66B C65B 120.0(19)
C67B C66B H66B 120.0
C65B C66B H66B 120.0
C68B C67B C66B 119.1(19)
C68B C67B C71B 122.3(18)
C66B C67B C71B 118(2)
C67B C68B C69B 122.3(17)
C67B C68B H68B 118.9
C69B C68B H68B 118.9
C68B C69B C64B 119(2)
C68B C69B C72B 119.8(17)
C64B C69B C72B 121(2)
C65B C70B H70D 109.5
C65B C70B H70E 109.5
H70D C70B H70E 109.5
C65B C70B H70F 109.5
H70D C70B H70F 109.5
H70E C70B H70F 109.5
C67B C71B H71D 109.5
C67B C71B H71E 109.5
H71D C71B H71E 109.5
C67B C71B H71F 109.5
H71D C71B H71F 109.5
H71E C71B H71F 109.5
C69B C72B H72D 109.5
C69B C72B H72E 109.5
H72D C72B H72E 109.5
C69B C72B H72F 109.5
H72D C72B H72F 109.5
H72E C72B H72F 109.5
C74 C73 C78 118.9(7)
C74 C73 P1 129.6(6)
C78 C73 P1 111.5(6)
C73 C74 C75 118.8(8)
C73 C74 C79 124.5(7)
C75 C74 C79 116.7(7)
C76 C75 C74 121.8(9)
C76 C75 H75 119.1
C74 C75 H75 119.1
C75 C76 C77 119.9(8)
C75 C76 H76 120.0
C77 C76 H76 120.0
C76 C77 C78 119.7(8)
C76 C77 H77 120.1
C78 C77 H77 120.1
C77 C78 C73 120.8(8)
C77 C78 C88 118.9(8)
C73 C78 C88 120.3(7)
C84 C79 C80 119.5(8)
C84 C79 C74 120.1(8)
C80 C79 C74 120.2(8)
C81 C80 C79 119.5(9)
C81 C80 C85 120.0(8)
C79 C80 C85 120.5(8)
C82 C81 C80 121.9(9)
C82 C81 H81 119.1
C80 C81 H81 119.1
C81 C82 C83 118.3(9)
C81 C82 C86 122.0(11)
C83 C82 C86 119.7(11)
C82 C83 C84 122.0(10)
C82 C83 H83 119.0
C84 C83 H83 119.0
C79 C84 C83 118.8(9)
C79 C84 C87 120.0(9)
C83 C84 C87 121.1(9)
C80 C85 H85A 109.5
C80 C85 H85B 109.5
H85A C85 H85B 109.5
C80 C85 H85C 109.5
H85A C85 H85C 109.5
H85B C85 H85C 109.5
C82 C86 H86A 109.5
C82 C86 H86B 109.5
H86A C86 H86B 109.5
C82 C86 H86C 109.5
H86A C86 H86C 109.5
H86B C86 H86C 109.5
C84 C87 H87A 109.5
C84 C87 H87B 109.5
H87A C87 H87B 109.5
C84 C87 H87C 109.5
H87A C87 H87C 109.5
H87B C87 H87C 109.5
C93 C88 C89 120.7(9)
C93 C88 C78 120.5(7)
C89 C88 C78 118.7(8)
C90 C89 C88 118.9(9)
C90 C89 C94 119.8(9)
C88 C89 C94 121.2(9)
C89 C90 C91 121.9(9)
C89 C90 H90 119.1
C91 C90 H90 119.1
C92 C91 C90 117.6(9)
C92 C91 C95 121.3(10)
C90 C91 C95 121.0(9)
C91 C92 C93 121.9(9)
C91 C92 H92 119.1
C93 C92 H92 119.1
C88 C93 C92 119.0(8)
C88 C93 C96 121.4(8)
C92 C93 C96 119.6(9)
C89 C94 H94A 109.5
C89 C94 H94B 109.5
H94A C94 H94B 109.5
C89 C94 H94C 109.5
H94A C94 H94C 109.5
H94B C94 H94C 109.5
C91 C95 H95A 109.5
C91 C95 H95B 109.5
H95A C95 H95B 109.5
C91 C95 H95C 109.5
H95A C95 H95C 109.5
H95B C95 H95C 109.5
C93 C96 H96A 109.5
C93 C96 H96B 109.5
H96A C96 H96B 109.5
C93 C96 H96C 109.5
H96A C96 H96C 109.5
H96B C96 H96C 109.5
C98A C97A H97A 109.5
C98A C97A H97B 109.5
H97A C97A H97B 109.5
C98A C97A H97C 109.5
H97A C97A H97C 109.5
H97B C97A H97C 109.5
O1A C98A C97A 106(3)
O1A C98A H98A 110.6
C97A C98A H98A 110.6
O1A C98A H98B 110.6
C97A C98A H98B 110.6
H98A C98A H98B 108.7
C99A O1A C98A 103.5(19)
O1A C99A C100 97(2)
O1A C99A H99A 112.3
C100 C99A H99A 112.3
O1A C99A H99B 112.3
C100 C99A H99B 112.3
H99A C99A H99B 109.9
C99A C100 H10A 109.5
C99A C100 H10B 109.5
H10A C100 H10B 109.5
C99A C100 H10C 109.5
H10A C100 H10C 109.5
H10B C100 H10C 109.5
C98B C97B H97D 109.5
C98B C97B H97E 109.5
H97D C97B H97E 109.5
C98B C97B H97F 109.5
H97D C97B H97F 109.5
H97E C97B H97F 109.5
O1B C98B C97B 104(3)
O1B C98B H98C 110.9
C97B C98B H98C 110.9
O1B C98B H98D 110.9
C97B C98B H98D 110.9
H98C C98B H98D 108.9
C99B O1B C98B 104(2)
O1B C99B C200 97(3)
O1B C99B H99C 112.3
C200 C99B H99C 112.3
O1B C99B H99D 112.3
C200 C99B H99D 112.3
H99C C99B H99D 109.9
C99B C200 H20A 109.5
C99B C200 H20B 109.5
H20A C200 H20B 109.5
C99B C200 H20C 109.5
H20A C200 H20C 109.5
H20B C200 H20C 109.5

loop_
_geom_bond_atom_site_label_1
_geom_bond_atom_site_label_2
_geom_bond_distance
Sn1 C1 2.184(6)
Sn1 P4 2.541(3)
Sn1 P3 2.590(2)
Sn1 Sn4 2.7384(11)
Sn1 Sn4A 3.0611(13)
Sn2 C49B 2.180(18)
Sn2 C49A 2.222(16)
Sn2 P2 2.578(2)
Sn2 P4 2.581(2)
Sn2 Sn4 2.8274(11)
Sn2 Sn4A 3.0443(13)
Sn2 Sn3A 3.2156(11)
P1 C73 1.881(8)
P1 P2 2.192(3)
P1 P3 2.214(3)
P2 P3 2.169(3)
P4 Sn3A 2.261(4)
P4 Sn3 2.785(3)
Sn3 C25 2.204(7)
Sn3 Sn4 2.9901(17)
Sn3A C25 2.244(7)
Sn3A Sn4A 2.8780(19)
C1 C2 1.413(9)
C1 C6 1.416(10)
C2 C3 1.396(11)
C2 C7 1.501(11)
C3 C4 1.386(13)
C3 H3 0.9500
C4 C5 1.371(12)
C4 H4 0.9500
C5 C6 1.393(10)
C5 H5 0.9500
C6 C16 1.492(10)
C7 C12 1.388(12)
C7 C8 1.399(11)
C8 C9 1.395(12)
C8 C13 1.504(12)
C9 C10 1.366(14)
C9 H9 0.9500
C10 C11 1.391(15)
C10 C14 1.503(14)
C11 C12 1.391(14)
C11 H11 0.9500
C12 C15 1.499(12)
C13 H13A 0.9800
C13 H13B 0.9800
C13 H13C 0.9800
C14 H14A 0.9800
C14 H14B 0.9800
C14 H14C 0.9800
C15 H15A 0.9800
C15 H15B 0.9800
C15 H15C 0.9800
C16 C17 1.385(11)
C16 C21 1.400(11)
C17 C18 1.394(11)
C17 C22 1.520(13)
C18 C19 1.375(13)
C18 H18 0.9500
C19 C20 1.384(12)
C19 C23 1.518(11)
C20 C21 1.376(11)
C20 H20 0.9500
C21 C24 1.507(13)
C22 H22A 0.9800
C22 H22B 0.9800
C22 H22C 0.9800
C23 H23A 0.9800
C23 H23B 0.9800
C23 H23C 0.9800
C24 H24A 0.9800
C24 H24B 0.9800
C24 H24C 0.9800
C25 C26 1.419(10)
C25 C30 1.422(10)
C26 C27 1.388(11)
C26 C31 1.503(12)
C27 C28 1.377(13)
C27 H27 0.9500
C28 C29 1.378(12)
C28 H28 0.9500
C29 C30 1.380(10)
C29 H29 0.9500
C30 C40 1.505(10)
C31 C36 1.390(12)
C31 C32 1.404(13)
C32 C33 1.391(13)
C32 C37 1.513(13)
C33 C34 1.372(15)
C33 H33 0.9500
C34 C35 1.382(16)
C34 C38 1.517(15)
C35 C36 1.367(14)
C35 H35 0.9500
C36 C39 1.499(14)
C37 H37A 0.9800
C37 H37B 0.9800
C37 H37C 0.9800
C38 H38A 0.9800
C38 H38B 0.9800
C38 H38C 0.9800
C39 H39A 0.9800
C39 H39B 0.9800
C39 H39C 0.9800
C40 C45 1.391(10)
C40 C41 1.410(10)
C41 C42 1.380(11)
C41 C46 1.508(11)
C42 C43 1.399(11)
C42 H42 0.9500
C43 C44 1.376(11)
C43 C47 1.503(11)
C44 C45 1.400(11)
C44 H44 0.9500
C45 C48 1.500(11)
C46 H46A 0.9800
C46 H46B 0.9800
C46 H46C 0.9800
C47 H47A 0.9800
C47 H47B 0.9800
C47 H47C 0.9800
C48 H48A 0.9800
C48 H48B 0.9800
C48 H48C 0.9800
C49A C50A 1.374(18)
C49A C54A 1.414(18)
C50A C51A 1.409(15)
C50A C55A 1.53(2)
C51A C52A 1.38(2)
C51A H51A 0.9500
C52A C53A 1.37(2)
C52A H52A 0.9500
C53A C54A 1.391(17)
C53A H53A 0.9500
C54A C64A 1.50(2)
C55A C56A 1.392(16)
C55A C60A 1.40(2)
C56A C57A 1.40(2)
C56A C61A 1.52(2)
C57A C58A 1.36(2)
C57A H57A 0.9500
C58A C59A 1.412(17)
C58A C62A 1.53(2)
C59A C60A 1.37(2)
C59A H59A 0.9500
C60A C63A 1.525(16)
C61A H61A 0.9800
C61A H61B 0.9800
C61A H61C 0.9800
C62A H62A 0.9800
C62A H62B 0.9800
C62A H62C 0.9800
C63A H63A 0.9800
C63A H63B 0.9800
C63A H63C 0.9800
C64A C65A 1.38(2)
C64A C69A 1.414(19)
C65A C66A 1.39(2)
C65A C70A 1.523(19)
C66A C67A 1.39(2)
C66A H66A 0.9500
C67A C68A 1.35(3)
C67A C71A 1.54(2)
C68A C69A 1.38(2)
C68A H68A 0.9500
C69A C72A 1.50(2)
C70A H70A 0.9800
C70A H70B 0.9800
C70A H70C 0.9800
C71A H71A 0.9800
C71A H71B 0.9800
C71A H71C 0.9800
C72A H72A 0.9800
C72A H72B 0.9800
C72A H72C 0.9800
C49B C50B 1.373(18)
C49B C54B 1.415(18)
C50B C51B 1.408(15)
C50B C55B 1.53(2)
C51B C52B 1.38(2)
C51B H51B 0.9500
C52B C53B 1.37(2)
C52B H52B 0.9500
C53B C54B 1.390(18)
C53B H53B 0.9500
C54B C64B 1.50(2)
C55B C56B 1.390(16)
C55B C60B 1.40(2)
C56B C57B 1.40(2)
C56B C61B 1.52(2)
C57B C58B 1.36(2)
C57B H57B 0.9500
C58B C59B 1.413(17)
C58B C62B 1.53(2)
C59B C60B 1.37(2)
C59B H59B 0.9500
C60B C63B 1.523(16)
C61B H61D 0.9800
C61B H61E 0.9800
C61B H61F 0.9800
C62B H62D 0.9800
C62B H62E 0.9800
C62B H62F 0.9800
C63B H63D 0.9800
C63B H63E 0.9800
C63B H63F 0.9800
C64B C65B 1.38(2)
C64B C69B 1.415(19)
C65B C66B 1.39(2)
C65B C70B 1.523(19)
C66B C67B 1.39(2)
C66B H66B 0.9500
C67B C68B 1.35(3)
C67B C71B 1.54(2)
C68B C69B 1.38(2)
C68B H68B 0.9500
C69B C72B 1.50(2)
C70B H70D 0.9800
C70B H70E 0.9800
C70B H70F 0.9800
C71B H71D 0.9800
C71B H71E 0.9800
C71B H71F 0.9800
C72B H72D 0.9800
C72B H72E 0.9800
C72B H72F 0.9800
C73 C74 1.399(11)
C73 C78 1.417(11)
C74 C75 1.402(10)
C74 C79 1.488(12)
C75 C76 1.374(13)
C75 H75 0.9500
C76 C77 1.386(13)
C76 H76 0.9500
C77 C78 1.387(11)
C77 H77 0.9500
C78 C88 1.504(12)
C79 C84 1.392(12)
C79 C80 1.404(12)
C80 C81 1.391(13)
C80 C85 1.506(13)
C81 C82 1.361(15)
C81 H81 0.9500
C82 C83 1.392(15)
C82 C86 1.506(14)
C83 C84 1.393(14)
C83 H83 0.9500
C84 C87 1.532(13)
C85 H85A 0.9800
C85 H85B 0.9800
C85 H85C 0.9800
C86 H86A 0.9800
C86 H86B 0.9800
C86 H86C 0.9800
C87 H87A 0.9800
C87 H87B 0.9800
C87 H87C 0.9800
C88 C93 1.388(13)
C88 C89 1.392(12)
C89 C90 1.379(14)
C89 C94 1.506(14)
C90 C91 1.402(15)
C90 H90 0.9500
C91 C92 1.382(13)
C91 C95 1.511(14)
C92 C93 1.390(12)
C92 H92 0.9500
C93 C96 1.516(11)
C94 H94A 0.9800
C94 H94B 0.9800
C94 H94C 0.9800
C95 H95A 0.9800
C95 H95B 0.9800
C95 H95C 0.9800
C96 H96A 0.9800
C96 H96B 0.9800
C96 H96C 0.9800
C97A C98A 1.54(6)
C97A H97A 0.9800
C97A H97B 0.9800
C97A H97C 0.9800
C98A O1A 1.42(3)
C98A H98A 0.9900
C98A H98B 0.9900
O1A C99A 1.36(4)
C99A C100 1.78(5)
C99A H99A 0.9900
C99A H99B 0.9900
C100 H10A 0.9800
C100 H10B 0.9800
C100 H10C 0.9800
C97B C98B 1.55(6)
C97B H97D 0.9800
C97B H97E 0.9800
C97B H97F 0.9800
C98B O1B 1.42(3)
C98B H98C 0.9900
C98B H98D 0.9900
O1B C99B 1.35(4)
C99B C200 1.79(5)
C99B H99C 0.9900
C99B H99D 0.9900
C200 H20A 0.9800
C200 H20B 0.9800
C200 H20C 0.9800
